data_9000946
loop_
_publ_author_name
'Moore, P. B.'
'Shen, J.'
'Araki, T.'

_publ_section_title
;Crystal chemistry of the (M2)3+ phi2 sheet: Structural principles and crystal
 structures of ruizite, macfallite and orientite
;
_journal_name_full 'American Mineralogist'
_journal_page_first 171
_journal_page_last 181
_journal_volume 70
_journal_year 1985
_chemical_compound_source 'Lake Manganese, Copper Harbor, Keweenaw County, Michigan, USA'
_chemical_formula_sum 'Ca2 H4 Mn3 O14 Si2.5'
_chemical_name_mineral Orientite
_space_group_IT_number 63
_symmetry_space_group_name_Hall '-B 2 2b'
_symmetry_space_group_name_H-M 'B b m m'
_cell_angle_alpha 90
_cell_angle_beta 90
_cell_angle_gamma 90
_cell_formula_units_Z 4
_cell_length_a 9.074
_cell_length_b 19.130
_cell_length_c 6.121
_cell_volume 1062.518
_database_code_amcsd 0000965
_exptl_crystal_density_diffrn 3.396
_cod_original_formula_sum 'Mn3 Ca2 Si2.5 O14 H4'
_cod_database_code 9000946

loop_
_space_group_symop_operation_xyz
x,y,z
1/2+x,y,1/2+z
-x,1/2+y,z
1/2-x,1/2+y,1/2+z
x,1/2-y,-z
1/2+x,1/2-y,1/2-z
x,y,-z
1/2+x,y,1/2-z
-x,-y,z
1/2-x,-y,1/2+z
x,1/2-y,z
1/2+x,1/2-y,1/2+z
-x,1/2+y,-z
1/2-x,1/2+y,1/2-z
-x,-y,-z
1/2-x,-y,1/2-z

loop_
_atom_site_label
_atom_site_fract_x
_atom_site_fract_y
_atom_site_fract_z
_atom_site_occupancy
_atom_site_type_symbol
_atom_site_attached_hydrogens
Mn1 0.25000 0.00000 0.25000 1.00000 Mn 0
Mn2 0.45490 0.25000 0.24990 0.50000 Mn 0
Ca 0.69780 0.15850 0.00000 1.00000 Ca 0
Si1 0.10570 0.25000 0.00000 0.50000 Si 0
O1 0.98330 0.18080 0.00000 1.00000 O 0
O2 0.20490 0.25000 0.22450 1.00000 O 0
Si2 0.03010 0.09700 0.00000 1.00000 Si 0
O3 0.12940 0.08120 0.21640 1.00000 O 0
O4 0.87290 0.05840 0.00000 1.00000 O 0
O-H5 0.36770 0.03080 0.00000 1.00000 O 1
O-H6 0.43250 0.17660 0.00000 0.50000 O 1
O-H7 0.43250 0.17660 0.00000 0.50000 O 1

loop_
_cod_changelog_entry_id
_cod_changelog_entry_author
_cod_changelog_entry_date
_cod_changelog_entry_text
1
;cod-tools version 3.8.0
Id: cif_guess_AMCSD_atom_types 9574 2023-05-10 09:00:05Z saulius
;
2023-05-10T18:46:54+03:00
;Derived atom types and hydrogen counts
from atom names that follow the AMCSD naming convention
(Wat == water, O-H == hydroxyl).
;

loop_
_cod_related_entry_id
_cod_related_entry_database
_cod_related_entry_code
1 AMCSD 0000965
